data_1519608
loop_
_publ_author_name
'Matthews, Craig J.'
'Horton, Peter N.'
'Hursthouse, Michael B.'

_publ_section_title
;
 C44H46Cl4N16Ni2O21
;
_journal_name_full 'Crystal Structure Report Archive'
_journal_page_first 989
_journal_year 2004
_chemical_formula_sum 'C44 H46 Cl4 N16 Ni2 O21'
_chemical_formula_weight 1394.19
_space_group_IT_number 33
_symmetry_cell_setting orthorhombic
_symmetry_space_group_name_Hall 'P 2c -2n'
_symmetry_space_group_name_H-M 'P n a 21'
_atom_sites_solution_hydrogens geom
_atom_sites_solution_primary direct
_atom_sites_solution_secondary difmap
_cell_angle_alpha 90.00
_cell_angle_beta 90.00
_cell_angle_gamma 90.00
_cell_formula_units_Z 4
_cell_length_a 25.809(5)
_cell_length_b 11.899(5)
_cell_length_c 17.357(5)
_cell_measurement_reflns_used 6933
_cell_measurement_temperature 120(2)
_cell_measurement_theta_max 27.485
_cell_measurement_theta_min 2.910
_cell_volume 5330(3)
_computing_cell_refinement ' DENZO (Otwinowski & Minor, 1997) and COLLECT (Hooft, 1998)'
_computing_data_collection ' DENZO (Otwinowski and Minor, 1997)'
_computing_data_reduction ' DENZO (Otwinowski & Minor, 1997) and COLLECT (Hooft, 1998)'
_computing_molecular_graphics 'PLATON (Spek, 1990)'
_computing_structure_refinement 'SHELXL-97 (Sheldrick, 1997b)'
_computing_structure_solution 'SHELXS-97 (Sheldrick, 1997a)'
_diffrn_ambient_temperature 120(2)
_diffrn_detector_area_resol_mean 9.091
_diffrn_measured_fraction_theta_full 0.998
_diffrn_measured_fraction_theta_max 0.998
_diffrn_measurement_device_type 'Nonius KappaCCD Area Detector'
_diffrn_measurement_method '\f and \w scans to fill Ewald Sphere'
_diffrn_radiation_monochromator graphite
_diffrn_radiation_source 'Nonius FR591 rotating anode'
_diffrn_radiation_type MoK\a
_diffrn_radiation_wavelength 0.71073
_diffrn_reflns_av_R_equivalents 0.1260
_diffrn_reflns_av_sigmaI/netI 0.0998
_diffrn_reflns_limit_h_max 33
_diffrn_reflns_limit_h_min -33
_diffrn_reflns_limit_k_max 15
_diffrn_reflns_limit_k_min -15
_diffrn_reflns_limit_l_max 22
_diffrn_reflns_limit_l_min -22
_diffrn_reflns_number 87747
_diffrn_reflns_theta_full 27.48
_diffrn_reflns_theta_max 27.48
_diffrn_reflns_theta_min 3.01
_exptl_absorpt_coefficient_mu 1.004
_exptl_absorpt_correction_T_max 0.9705
_exptl_absorpt_correction_T_min 0.8093
_exptl_absorpt_correction_type multi-scan
_exptl_absorpt_process_details 'SORTAV Blessing (1997)'
_exptl_crystal_colour Orange
_exptl_crystal_density_diffrn 1.737
_exptl_crystal_density_method 'not measured'
_exptl_crystal_description Plate
_exptl_crystal_F_000 2856
_exptl_crystal_size_max 0.22
_exptl_crystal_size_mid 0.14
_exptl_crystal_size_min 0.03
_refine_diff_density_max 1.012
_refine_diff_density_min -0.819
_refine_diff_density_rms 0.127
_refine_ls_abs_structure_details 'Flack H D (1983), Acta Cryst. A39, 876-881'
_refine_ls_abs_structure_Flack 0.52(3)
_refine_ls_extinction_method none
_refine_ls_goodness_of_fit_ref 1.069
_refine_ls_hydrogen_treatment constr
_refine_ls_matrix_type full
_refine_ls_number_parameters 786
_refine_ls_number_reflns 12190
_refine_ls_number_restraints 823
_refine_ls_restrained_S_all 1.044
_refine_ls_R_factor_all 0.1288
_refine_ls_R_factor_gt 0.0810
_refine_ls_shift/su_max 0.004
_refine_ls_shift/su_mean 0.001
_refine_ls_structure_factor_coef Fsqd
_refine_ls_weighting_details 'calc w=1/[\s^2^(Fo^2^)+(0.0623P)^2^+30.2162P] where P=(Fo^2^+2Fc^2^)/3'
_refine_ls_weighting_scheme calc
_refine_ls_wR_factor_gt 0.1720
_refine_ls_wR_factor_ref 0.1905
_reflns_number_gt 8263
_reflns_number_total 12190
_reflns_threshold_expression >2\s(I)
_cod_data_source_file eCrystal-989.cif
_cod_data_source_block 04src0194
_cod_depositor_comments
;
Citation :
Matthews, Craig J. and Horton, Peter N. and Hursthouse, Michael B. (2004) 
University of Southampton, Crystal Structure Report Archive. 
(doi:10.5258/ecrystals/989)

More at:
http://ecrystals.chem.soton.ac.uk/989/

The following automatic conversions were performed:

'_symmetry_cell_setting' value 'Orthorhombic' changed to
'orthorhombic' according to the built-in table from CIF Core
dictionary named 'cif_core.dic' version 2.4.1 from 2010-06-29.

Automatic conversion script
Id: cif_fix_values 3271 2015-04-21 07:52:19Z andrius 
;
_cod_original_sg_symbol_H-M Pna2(1)
_cod_database_code 1519608

loop_
_symmetry_equiv_pos_as_xyz
'x, y, z'
'-x, -y, z+1/2'
'-x+1/2, y+1/2, z+1/2'
'x+1/2, -y+1/2, z'

loop_
_atom_site_label
_atom_site_type_symbol
_atom_site_fract_x
_atom_site_fract_y
_atom_site_fract_z
_atom_site_U_iso_or_equiv
_atom_site_adp_type
_atom_site_occupancy
_atom_site_symmetry_multiplicity
_atom_site_calc_flag
_atom_site_refinement_flags
_atom_site_disorder_assembly
_atom_site_disorder_group
C1 C 0.0278(4) 0.0870(8) 0.5847(6) 0.027(2) Uani 1 1 d U . .
H1 H 0.0452 0.0267 0.5598 0.032 Uiso 1 1 calc R . .
C2 C -0.0136(4) 0.0613(8) 0.6297(6) 0.026(2) Uani 1 1 d U . .
H2 H -0.0272 -0.0128 0.6326 0.031 Uiso 1 1 calc R . .
C3 C -0.0352(4) 0.1506(9) 0.6715(6) 0.032(2) Uani 1 1 d U . .
H3 H -0.0636 0.1380 0.7054 0.038 Uiso 1 1 calc R . .
C4 C -0.0147(4) 0.2568(8) 0.6629(6) 0.025(2) Uani 1 1 d U . .
H4 H -0.0284 0.3178 0.6919 0.030 Uiso 1 1 calc R . .
C5 C 0.0256(3) 0.2743(8) 0.6122(6) 0.0210(17) Uani 1 1 d U . .
C6 C 0.0508(3) 0.3843(8) 0.6031(5) 0.0183(16) Uani 1 1 d U . .
C7 C 0.0340(3) 0.4865(7) 0.6319(5) 0.0183(17) Uani 1 1 d U . .
H7 H 0.0034 0.4919 0.6620 0.022 Uiso 1 1 calc R . .
C8 C 0.0624(4) 0.5768(8) 0.6160(6) 0.025(2) Uani 1 1 d U . .
H8 H 0.0508 0.6475 0.6348 0.030 Uiso 1 1 calc R . .
C9 C 0.1080(4) 0.5737(7) 0.5734(5) 0.0173(17) Uani 1 1 d U . .
H9 H 0.1282 0.6389 0.5634 0.021 Uiso 1 1 calc R . .
C10 C 0.1217(3) 0.4693(7) 0.5469(5) 0.0154(16) Uani 1 1 d U . .
C11 C 0.1676(3) 0.4429(6) 0.4964(6) 0.0173(15) Uani 1 1 d U . .
C12 C 0.2058(4) 0.2709(8) 0.3593(5) 0.0197(18) Uani 1 1 d U . .
C13 C 0.2496(3) 0.1977(7) 0.3354(5) 0.0181(17) Uani 1 1 d U . .
C14 C 0.2609(4) 0.1613(7) 0.2651(5) 0.0219(18) Uani 1 1 d U . .
H14 H 0.2394 0.1841 0.2234 0.026 Uiso 1 1 calc R . .
C15 C 0.3032(4) 0.0904(8) 0.2498(6) 0.0250(19) Uani 1 1 d U . .
H15 H 0.3125 0.0666 0.1994 0.030 Uiso 1 1 calc R . .
C16 C 0.3301(4) 0.0587(8) 0.3154(6) 0.0278(19) Uani 1 1 d U . .
H16 H 0.3585 0.0085 0.3097 0.033 Uiso 1 1 calc R . .
C17 C 0.3182(3) 0.0957(8) 0.3884(5) 0.0206(17) Uani 1 1 d U . .
C18 C 0.3457(3) 0.0724(8) 0.4617(6) 0.0201(18) Uani 1 1 d U . .
C19 C 0.3863(4) 0.0007(9) 0.4666(6) 0.031(2) Uani 1 1 d U . .
H19 H 0.4001 -0.0337 0.4217 0.037 Uiso 1 1 calc R . .
C20 C 0.4070(4) -0.0213(9) 0.5371(6) 0.032(2) Uani 1 1 d U . .
H20 H 0.4349 -0.0731 0.5413 0.039 Uiso 1 1 calc R . .
C21 C 0.3889(3) 0.0289(8) 0.6005(7) 0.030(2) Uani 1 1 d U . .
H21 H 0.4025 0.0136 0.6503 0.035 Uiso 1 1 calc R . .
C22 C 0.3473(3) 0.1078(8) 0.5884(6) 0.026(2) Uani 1 1 d U . .
H22 H 0.3341 0.1470 0.6319 0.031 Uiso 1 1 calc R . .
C31 C 0.0268(3) 0.3930(8) 0.4067(6) 0.0207(18) Uani 1 1 d U . .
H31 H 0.0402 0.4531 0.4366 0.025 Uiso 1 1 calc R . .
C32 C -0.0127(3) 0.4154(7) 0.3546(5) 0.0203(18) Uani 1 1 d U . .
H32 H -0.0239 0.4903 0.3452 0.024 Uiso 1 1 calc R . .
C33 C -0.0346(3) 0.3286(8) 0.3179(6) 0.0246(19) Uani 1 1 d U . .
H33 H -0.0625 0.3421 0.2835 0.030 Uiso 1 1 calc R . .
C34 C -0.0178(4) 0.2221(9) 0.3288(6) 0.0250(19) Uani 1 1 d U . .
H34 H -0.0348 0.1602 0.3053 0.030 Uiso 1 1 calc R . .
C35 C 0.0252(4) 0.2069(8) 0.3754(5) 0.0182(17) Uani 1 1 d U . .
C36 C 0.0506(4) 0.0980(8) 0.3891(6) 0.0216(18) Uani 1 1 d U . .
C37 C 0.0328(4) -0.0051(8) 0.3617(6) 0.029(2) Uani 1 1 d U . .
H37 H 0.0024 -0.0092 0.3309 0.035 Uiso 1 1 calc R . .
C38 C 0.0604(3) -0.1021(8) 0.3804(6) 0.0201(18) Uani 1 1 d U . .
H38 H 0.0486 -0.1738 0.3639 0.024 Uiso 1 1 calc R . .
C39 C 0.1055(3) -0.0918(8) 0.4235(6) 0.0249(19) Uani 1 1 d U . .
H39 H 0.1255 -0.1563 0.4361 0.030 Uiso 1 1 calc R . .
C40 C 0.1205(3) 0.0123(7) 0.4476(6) 0.0187(17) Uani 1 1 d U . .
C41 C 0.1662(3) 0.0381(6) 0.4935(6) 0.0176(15) Uani 1 1 d U . .
C42 C 0.2036(4) 0.2165(8) 0.6315(5) 0.0185(17) Uani 1 1 d U . .
C43 C 0.2453(3) 0.2914(8) 0.6553(5) 0.0207(17) Uani 1 1 d U . .
C44 C 0.2559(4) 0.3286(8) 0.7314(6) 0.0249(19) Uani 1 1 d U . .
H44 H 0.2375 0.3015 0.7750 0.030 Uiso 1 1 calc R . .
C45 C 0.2945(4) 0.4062(8) 0.7368(5) 0.0245(19) Uani 1 1 d U . .
H45 H 0.3013 0.4365 0.7864 0.029 Uiso 1 1 calc R . .
C46 C 0.3234(4) 0.4433(8) 0.6788(6) 0.027(2) Uani 1 1 d U . .
H46 H 0.3501 0.4974 0.6858 0.033 Uiso 1 1 calc R . .
C47 C 0.3116(3) 0.3964(8) 0.6060(5) 0.0215(17) Uani 1 1 d U . .
C48 C 0.3401(3) 0.4260(7) 0.5355(5) 0.0173(16) Uani 1 1 d U . .
C49 C 0.3764(3) 0.5065(8) 0.5303(5) 0.0218(18) Uani 1 1 d U . .
H49 H 0.3847 0.5495 0.5748 0.026 Uiso 1 1 calc R . .
C50 C 0.4019(4) 0.5284(8) 0.4621(6) 0.026(2) Uani 1 1 d U . .
H50 H 0.4282 0.5841 0.4587 0.031 Uiso 1 1 calc R . .
C51 C 0.3869(4) 0.4640(8) 0.3978(6) 0.026(2) Uani 1 1 d U . .
H51 H 0.4028 0.4768 0.3492 0.031 Uiso 1 1 calc R . .
C52 C 0.3506(4) 0.3851(9) 0.4049(6) 0.026(2) Uani 1 1 d U . .
H52 H 0.3411 0.3421 0.3611 0.031 Uiso 1 1 calc R . .
N1 N 0.0458(3) 0.1905(6) 0.5729(4) 0.0179(14) Uani 1 1 d U . .
N2 N 0.0939(3) 0.3786(6) 0.5611(4) 0.0162(13) Uani 1 1 d U . .
N3 N 0.2071(3) 0.5112(6) 0.4994(5) 0.0230(15) Uani 1 1 d U . .
H3A H 0.2354 0.4959 0.4732 0.028 Uiso 1 1 calc R . .
H3B H 0.2054 0.5725 0.5276 0.028 Uiso 1 1 calc R . .
N4 N 0.1628(2) 0.3508(6) 0.4592(4) 0.0142(13) Uani 1 1 d U . .
N5 N 0.2099(3) 0.3114(6) 0.4279(4) 0.0175(14) Uani 1 1 d U . .
N6 N 0.1671(3) 0.2855(7) 0.3138(5) 0.0269(18) Uani 1 1 d U . .
H6A H 0.1404 0.3261 0.3287 0.032 Uiso 1 1 calc R . .
H6B H 0.1673 0.2548 0.2676 0.032 Uiso 1 1 calc R . .
N7 N 0.2780(3) 0.1664(6) 0.3996(4) 0.0212(15) Uani 1 1 d U . .
N8 N 0.3277(3) 0.1276(6) 0.5239(4) 0.0225(15) Uani 1 1 d U . .
N31 N 0.0466(3) 0.2908(6) 0.4164(4) 0.0167(13) Uani 1 1 d U . .
N32 N 0.0936(3) 0.1037(6) 0.4303(4) 0.0180(14) Uani 1 1 d U . .
N33 N 0.2083(3) -0.0254(6) 0.4915(5) 0.0242(17) Uani 1 1 d U . .
H33A H 0.2360 -0.0056 0.5179 0.029 Uiso 1 1 calc R . .
H33B H 0.2086 -0.0873 0.4639 0.029 Uiso 1 1 calc R . .
N34 N 0.1626(3) 0.1306(6) 0.5329(4) 0.0229(15) Uani 1 1 d U . .
N35 N 0.2087(3) 0.1723(6) 0.5626(4) 0.0181(14) Uani 1 1 d U . .
N36 N 0.1629(3) 0.2002(7) 0.6789(4) 0.0237(17) Uani 1 1 d U . .
H36A H 0.1370 0.1570 0.6643 0.028 Uiso 1 1 calc R . .
H36B H 0.1621 0.2328 0.7244 0.028 Uiso 1 1 calc R . .
N37 N 0.2743(3) 0.3254(6) 0.5979(4) 0.0181(14) Uani 1 1 d U . .
N38 N 0.3266(2) 0.3644(6) 0.4741(4) 0.0171(14) Uani 1 1 d U . .
Ni1 Ni 0.10293(3) 0.24214(10) 0.49517(10) 0.01781(19) Uani 1 1 d U . .
Ni2 Ni 0.26906(3) 0.24429(10) 0.49723(10) 0.01792(19) Uani 1 1 d U . .
O1 O 0.0652(3) 0.1706(5) 0.7905(4) 0.0352(18) Uani 1 1 d DU . .
O2 O 0.1356(2) 0.2573(6) 0.8465(5) 0.0328(19) Uani 1 1 d DU . .
O3 O 0.0748(3) 0.3618(5) 0.7815(4) 0.0290(16) Uani 1 1 d DU . .
O4 O 0.0527(3) 0.2825(7) 0.8991(4) 0.0388(18) Uani 1 1 d DU . .
Cl1 Cl 0.08204(10) 0.26751(19) 0.83047(15) 0.0267(5) Uani 1 1 d DU . .
O11 O 0.1367(3) 0.2450(6) 1.1519(5) 0.038(2) Uani 1 1 d DU . .
O12 O 0.0546(3) 0.2216(7) 1.0999(4) 0.0383(19) Uani 1 1 d DU . .
O13 O 0.0638(3) 0.3289(6) 1.2113(5) 0.040(2) Uani 1 1 d DU . .
O14 O 0.0769(3) 0.1360(6) 1.2167(4) 0.0327(17) Uani 1 1 d DU . .
Cl11 Cl 0.08139(10) 0.2341(2) 1.16958(14) 0.0240(5) Uani 1 1 d DU . .
O21 O 0.1215(3) -0.2059(6) 0.7274(4) 0.0370(17) Uani 1 1 d DU . .
O22 O 0.1862(3) -0.1036(6) 0.6652(4) 0.0537(19) Uani 1 1 d DU . .
O23 O 0.1106(4) -0.1511(7) 0.6000(4) 0.060(2) Uani 1 1 d DU . .
O24 O 0.1074(3) -0.0207(5) 0.6968(4) 0.0437(18) Uani 1 1 d DU . .
Cl21 Cl 0.13453(9) -0.12069(19) 0.67272(14) 0.0296(5) Uani 1 1 d DU . .
O31 O -0.0614(3) 0.4036(8) 0.7977(6) 0.091(3) Uani 1 1 d DU . .
O32 O -0.1315(4) 0.2938(6) 0.7777(5) 0.061(2) Uani 1 1 d DU . .
O33 O -0.1399(4) 0.4854(6) 0.8025(5) 0.075(3) Uani 1 1 d DU . .
O34 O -0.1157(4) 0.3634(7) 0.8991(4) 0.068(3) Uani 1 1 d DU . .
Cl31 Cl -0.11491(11) 0.3856(2) 0.81944(16) 0.0402(6) Uani 1 1 d DU . .
O51 O 0.2314(3) 0.7069(6) 0.5816(4) 0.0386(18) Uani 1 1 d . . .
O52 O 0.2788(3) 0.5950(7) 0.3776(5) 0.060(2) Uani 1 1 d . . .
O53 O 0.2575(4) 0.0397(7) 0.7404(6) 0.075(3) Uani 1 1 d . . .
O54 O 0.2150(3) -0.2192(7) 0.4003(4) 0.049(2) Uani 1 1 d . . .
O55 O 0.1852(3) 0.2929(8) 1.0061(7) 0.085(3) Uani 1 1 d . . .

loop_
_atom_site_aniso_label
_atom_site_aniso_U_11
_atom_site_aniso_U_22
_atom_site_aniso_U_33
_atom_site_aniso_U_23
_atom_site_aniso_U_13
_atom_site_aniso_U_12
C1 0.033(5) 0.028(4) 0.018(5) 0.001(4) 0.003(4) -0.003(4)
C2 0.026(5) 0.031(4) 0.021(5) -0.008(4) 0.010(4) -0.002(4)
C3 0.036(5) 0.047(5) 0.011(4) -0.008(4) 0.003(4) -0.007(4)
C4 0.023(5) 0.039(5) 0.013(4) -0.004(4) 0.001(3) 0.001(3)
C5 0.004(3) 0.034(4) 0.025(4) -0.003(4) -0.005(3) -0.002(3)
C6 0.019(4) 0.029(4) 0.006(4) 0.002(3) 0.000(3) 0.005(3)
C7 0.021(4) 0.031(4) 0.003(4) -0.005(3) 0.001(3) 0.000(3)
C8 0.032(5) 0.026(4) 0.018(5) -0.004(4) 0.000(4) 0.005(3)
C9 0.028(4) 0.018(4) 0.006(4) 0.002(3) 0.002(3) 0.000(3)
C10 0.016(4) 0.019(3) 0.011(4) 0.000(3) 0.002(3) 0.005(3)
C11 0.019(4) 0.019(3) 0.014(4) 0.008(4) 0.003(3) 0.005(3)
C12 0.026(4) 0.022(4) 0.011(4) 0.005(3) 0.002(3) 0.006(3)
C13 0.014(4) 0.021(4) 0.020(4) -0.001(3) 0.000(3) 0.001(3)
C14 0.030(5) 0.018(4) 0.018(4) 0.002(3) 0.001(3) -0.004(3)
C15 0.023(4) 0.025(4) 0.027(4) 0.009(4) 0.007(3) 0.003(3)
C16 0.023(4) 0.035(5) 0.025(4) -0.006(4) 0.005(4) -0.001(4)
C17 0.023(4) 0.021(4) 0.018(4) 0.001(3) 0.002(3) 0.001(3)
C18 0.019(4) 0.023(4) 0.018(4) -0.004(3) 0.000(3) 0.004(3)
C19 0.021(4) 0.039(5) 0.032(5) -0.002(4) 0.005(4) 0.013(4)
C20 0.023(5) 0.039(5) 0.036(5) 0.008(4) -0.002(4) 0.005(4)
C21 0.011(4) 0.034(5) 0.043(5) -0.006(4) -0.008(4) 0.006(3)
C22 0.019(4) 0.031(5) 0.028(5) -0.004(4) 0.001(4) 0.008(4)
C31 0.013(4) 0.022(4) 0.027(5) -0.003(4) 0.004(3) 0.000(3)
C32 0.020(4) 0.028(4) 0.012(4) -0.001(3) 0.009(3) 0.012(3)
C33 0.016(4) 0.038(4) 0.020(5) 0.002(4) -0.009(4) 0.001(3)
C34 0.018(4) 0.037(4) 0.020(5) 0.001(4) -0.003(3) -0.008(4)
C35 0.026(4) 0.023(4) 0.006(4) 0.001(3) 0.000(3) -0.002(3)
C36 0.018(4) 0.020(4) 0.027(5) -0.006(3) 0.000(3) -0.001(3)
C37 0.020(5) 0.028(4) 0.041(6) -0.004(4) -0.001(4) 0.000(3)
C38 0.015(4) 0.021(4) 0.024(5) -0.003(3) 0.003(3) -0.001(3)
C39 0.012(4) 0.028(4) 0.034(5) 0.002(4) 0.002(3) 0.001(3)
C40 0.010(3) 0.023(4) 0.022(5) 0.001(3) 0.008(3) 0.004(3)
C41 0.016(3) 0.025(4) 0.012(4) 0.001(4) 0.010(3) 0.004(3)
C42 0.014(4) 0.027(4) 0.014(4) -0.001(3) 0.006(3) 0.008(3)
C43 0.018(4) 0.031(5) 0.013(4) -0.002(3) 0.001(3) 0.006(3)
C44 0.025(5) 0.032(5) 0.018(4) 0.002(4) -0.002(4) 0.000(3)
C45 0.026(5) 0.035(5) 0.013(4) -0.010(4) -0.007(3) 0.001(4)
C46 0.036(5) 0.034(5) 0.012(4) -0.004(4) -0.006(4) -0.002(4)
C47 0.018(4) 0.032(4) 0.015(4) -0.011(3) 0.001(3) 0.002(3)
C48 0.007(3) 0.024(4) 0.021(4) -0.002(3) -0.001(3) 0.008(3)
C49 0.023(4) 0.024(4) 0.019(4) -0.006(3) 0.001(3) 0.002(3)
C50 0.028(5) 0.027(5) 0.023(4) 0.001(4) 0.006(4) -0.002(4)
C51 0.039(5) 0.029(5) 0.010(4) 0.007(3) 0.000(4) -0.001(4)
C52 0.022(5) 0.037(5) 0.018(4) -0.001(4) 0.005(3) 0.002(4)
N1 0.016(3) 0.020(3) 0.017(3) 0.005(3) -0.001(3) 0.001(3)
N2 0.012(3) 0.021(3) 0.015(4) 0.002(3) 0.000(2) 0.000(2)
N3 0.022(4) 0.032(4) 0.015(4) -0.007(4) 0.001(4) -0.001(3)
N4 0.005(3) 0.023(3) 0.015(3) 0.003(2) 0.004(2) 0.004(2)
N5 0.018(3) 0.029(4) 0.006(3) -0.001(3) 0.004(2) 0.005(3)
N6 0.014(4) 0.032(4) 0.034(5) -0.005(4) -0.003(3) 0.010(3)
N7 0.021(4) 0.027(4) 0.016(3) 0.001(3) 0.004(3) -0.001(3)
N8 0.022(4) 0.023(3) 0.023(4) -0.003(3) 0.006(3) 0.007(3)
N31 0.013(3) 0.020(3) 0.017(3) -0.003(3) 0.007(2) 0.000(3)
N32 0.017(3) 0.021(3) 0.016(4) 0.001(3) 0.006(2) -0.004(3)
N33 0.020(3) 0.022(3) 0.030(5) 0.004(4) 0.004(4) 0.002(3)
N34 0.018(3) 0.027(4) 0.023(4) 0.004(3) -0.004(3) 0.003(3)
N35 0.015(3) 0.021(3) 0.019(3) -0.001(3) 0.002(3) 0.003(3)
N36 0.023(4) 0.038(5) 0.011(4) -0.005(4) 0.008(3) -0.006(3)
N37 0.014(3) 0.023(3) 0.017(3) -0.006(3) 0.006(3) 0.003(2)
N38 0.006(3) 0.036(3) 0.010(3) 0.000(3) 0.005(2) 0.002(3)
Ni1 0.0162(4) 0.0224(5) 0.0148(4) -0.0008(4) 0.0024(6) 0.0006(5)
Ni2 0.0148(4) 0.0256(4) 0.0134(4) -0.0014(4) 0.0013(6) 0.0019(5)
O1 0.040(4) 0.028(4) 0.038(4) -0.005(3) -0.013(3) -0.001(3)
O2 0.022(3) 0.047(5) 0.030(5) -0.013(3) -0.007(3) 0.000(3)
O3 0.029(4) 0.027(4) 0.031(4) 0.002(3) -0.001(3) -0.007(3)
O4 0.050(5) 0.040(4) 0.026(4) -0.005(3) 0.016(4) 0.009(4)
Cl1 0.0192(12) 0.0244(11) 0.0364(14) -0.0050(11) 0.0038(11) -0.0010(9)
O11 0.022(3) 0.054(6) 0.037(5) 0.002(3) -0.007(3) -0.004(3)
O12 0.029(4) 0.044(4) 0.042(4) 0.000(4) -0.027(4) 0.003(3)
O13 0.040(5) 0.026(4) 0.053(5) -0.007(3) 0.012(4) 0.002(3)
O14 0.040(4) 0.029(4) 0.029(4) -0.003(3) -0.011(3) -0.003(3)
Cl11 0.0245(13) 0.0309(12) 0.0166(11) -0.0041(10) -0.0019(10) -0.0001(10)
O21 0.039(4) 0.045(4) 0.028(4) 0.016(3) 0.000(3) -0.008(3)
O22 0.043(4) 0.060(5) 0.058(5) 0.000(4) 0.024(4) 0.001(4)
O23 0.098(6) 0.063(5) 0.019(4) -0.005(4) 0.009(4) 0.005(5)
O24 0.034(4) 0.025(3) 0.073(5) -0.010(3) 0.005(4) 0.004(3)
Cl21 0.0377(12) 0.0247(11) 0.0264(11) 0.0000(9) 0.0142(10) 0.0000(10)
O31 0.068(5) 0.095(7) 0.110(8) -0.039(6) 0.045(5) -0.022(5)
O32 0.085(6) 0.026(4) 0.071(6) -0.005(4) -0.019(5) -0.016(4)
O33 0.098(6) 0.039(4) 0.088(7) -0.009(4) -0.032(6) 0.019(4)
O34 0.115(8) 0.050(5) 0.041(4) 0.007(4) 0.020(5) 0.014(5)
Cl31 0.0590(16) 0.0287(12) 0.0329(14) -0.0018(10) 0.0007(13) 0.0016(12)
O51 0.043(4) 0.039(4) 0.034(4) -0.006(3) -0.004(3) 0.004(3)
O52 0.033(4) 0.076(6) 0.072(5) 0.030(4) 0.018(4) 0.017(4)
O53 0.074(6) 0.072(6) 0.081(6) 0.001(6) -0.001(5) -0.024(5)
O54 0.067(6) 0.043(4) 0.037(5) 0.003(3) 0.007(4) 0.019(4)
O55 0.055(5) 0.107(7) 0.092(7) -0.010(7) 0.000(6) 0.036(5)

loop_
_atom_type_symbol
_atom_type_description
_atom_type_scat_dispersion_real
_atom_type_scat_dispersion_imag
_atom_type_scat_source
C C 0.0033 0.0016 'International Tables Vol C Tables 4.2.6.8 and 6.1.1.4'
H H 0.0000 0.0000 'International Tables Vol C Tables 4.2.6.8 and 6.1.1.4'
N N 0.0061 0.0033 'International Tables Vol C Tables 4.2.6.8 and 6.1.1.4'
O O 0.0106 0.0060 'International Tables Vol C Tables 4.2.6.8 and 6.1.1.4'
Cl Cl 0.1484 0.1585 'International Tables Vol C Tables 4.2.6.8 and 6.1.1.4'
Ni Ni 0.3393 1.1124 'International Tables Vol C Tables 4.2.6.8 and 6.1.1.4'

loop_
_geom_angle_atom_site_label_1
_geom_angle_atom_site_label_2
_geom_angle_atom_site_label_3
_geom_angle
_geom_angle_site_symmetry_1
_geom_angle_site_symmetry_3
N1 C1 C2 124.9(9) . .
N1 C1 H1 117.6 . .
C2 C1 H1 117.6 . .
C1 C2 C3 116.1(9) . .
C1 C2 H2 122.0 . .
C3 C2 H2 122.0 . .
C4 C3 C2 119.1(9) . .
C4 C3 H3 120.5 . .
C2 C3 H3 120.5 . .
C3 C4 C5 119.8(9) . .
C3 C4 H4 120.1 . .
C5 C4 H4 120.1 . .
N1 C5 C4 121.1(9) . .
N1 C5 C6 116.4(8) . .
C4 C5 C6 122.4(9) . .
N2 C6 C7 120.2(8) . .
N2 C6 C5 112.4(8) . .
C7 C6 C5 127.4(8) . .
C8 C7 C6 117.7(8) . .
C8 C7 H7 121.2 . .
C6 C7 H7 121.2 . .
C7 C8 C9 123.7(9) . .
C7 C8 H8 118.2 . .
C9 C8 H8 118.2 . .
C10 C9 C8 114.9(8) . .
C10 C9 H9 122.6 . .
C8 C9 H9 122.6 . .
N2 C10 C9 122.6(8) . .
N2 C10 C11 111.4(7) . .
C9 C10 C11 125.9(8) . .
N4 C11 N3 129.1(8) . .
N4 C11 C10 113.3(7) . .
N3 C11 C10 117.5(8) . .
N6 C12 N5 125.6(9) . .
N6 C12 C13 119.9(8) . .
N5 C12 C13 114.5(8) . .
C14 C13 N7 122.5(8) . .
C14 C13 C12 127.8(8) . .
N7 C13 C12 109.6(8) . .
C13 C14 C15 122.6(9) . .
C13 C14 H14 118.7 . .
C15 C14 H14 118.7 . .
C16 C15 C14 113.4(9) . .
C16 C15 H15 123.3 . .
C14 C15 H15 123.3 . .
C17 C16 C15 123.9(9) . .
C17 C16 H16 118.1 . .
C15 C16 H16 118.1 . .
N7 C17 C16 120.2(9) . .
N7 C17 C18 111.1(8) . .
C16 C17 C18 128.6(8) . .
N8 C18 C19 121.6(9) . .
N8 C18 C17 115.6(7) . .
C19 C18 C17 122.8(9) . .
C18 C19 C20 118.8(9) . .
C18 C19 H19 120.6 . .
C20 C19 H19 120.6 . .
C21 C20 C19 121.1(10) . .
C21 C20 H20 119.5 . .
C19 C20 H20 119.5 . .
C20 C21 C22 115.6(10) . .
C20 C21 H21 122.2 . .
C22 C21 H21 122.2 . .
N8 C22 C21 123.7(10) . .
N8 C22 H22 118.2 . .
C21 C22 H22 118.2 . .
N31 C31 C32 122.7(9) . .
N31 C31 H31 118.6 . .
C32 C31 H31 118.6 . .
C33 C32 C31 118.1(8) . .
C33 C32 H32 121.0 . .
C31 C32 H32 121.0 . .
C32 C33 C34 121.5(9) . .
C32 C33 H33 119.2 . .
C34 C33 H33 119.2 . .
C33 C34 C35 117.4(9) . .
C33 C34 H34 121.3 . .
C35 C34 H34 121.3 . .
N31 C35 C34 122.7(9) . .
N31 C35 C36 112.7(8) . .
C34 C35 C36 124.5(8) . .
N32 C36 C37 120.4(8) . .
N32 C36 C35 114.6(8) . .
C37 C36 C35 124.9(8) . .
C36 C37 C38 118.7(9) . .
C36 C37 H37 120.6 . .
C38 C37 H37 120.6 . .
C39 C38 C37 118.7(9) . .
C39 C38 H38 120.6 . .
C37 C38 H38 120.6 . .
C40 C39 C38 118.9(8) . .
C40 C39 H39 120.5 . .
C38 C39 H39 120.5 . .
N32 C40 C39 121.8(9) . .
N32 C40 C41 112.0(8) . .
C39 C40 C41 126.2(8) . .
N34 C41 N33 123.7(8) . .
N34 C41 C40 114.2(7) . .
N33 C41 C40 121.9(8) . .
N35 C42 N36 125.1(9) . .
N35 C42 C43 115.5(8) . .
N36 C42 C43 119.4(8) . .
N37 C43 C44 120.0(9) . .
N37 C43 C42 113.3(8) . .
C44 C43 C42 126.7(8) . .
C45 C44 C43 114.6(9) . .
C45 C44 H44 122.7 . .
C43 C44 H44 122.7 . .
C46 C45 C44 125.7(9) . .
C46 C45 H45 117.1 . .
C44 C45 H45 117.1 . .
C45 C46 C47 115.1(9) . .
C45 C46 H46 122.4 . .
C47 C46 H46 122.4 . .
N37 C47 C46 121.2(9) . .
N37 C47 C48 116.1(8) . .
C46 C47 C48 122.8(8) . .
N38 C48 C49 121.3(9) . .
N38 C48 C47 113.6(7) . .
C49 C48 C47 125.1(9) . .
C48 C49 C50 121.7(9) . .
C48 C49 H49 119.1 . .
C50 C49 H49 119.1 . .
C49 C50 C51 116.4(9) . .
C49 C50 H50 121.8 . .
C51 C50 H50 121.8 . .
C52 C51 C50 120.2(9) . .
C52 C51 H51 119.9 . .
C50 C51 H51 119.9 . .
C51 C52 N38 121.7(10) . .
C51 C52 H52 119.2 . .
N38 C52 H52 119.2 . .
C5 N1 C1 118.8(9) . .
C5 N1 Ni1 113.0(6) . .
C1 N1 Ni1 128.1(7) . .
C10 N2 C6 120.9(8) . .
C10 N2 Ni1 119.6(6) . .
C6 N2 Ni1 116.9(6) . .
C11 N3 H3A 120.0 . .
C11 N3 H3B 120.0 . .
H3A N3 H3B 120.0 . .
C11 N4 N5 113.2(7) . .
C11 N4 Ni1 116.6(6) . .
N5 N4 Ni1 122.8(5) . .
C12 N5 N4 114.1(7) . .
C12 N5 Ni2 116.5(6) . .
N4 N5 Ni2 122.1(5) . .
C12 N6 H6A 120.0 . .
C12 N6 H6B 120.0 . .
H6A N6 H6B 120.0 . .
C17 N7 C13 117.3(8) . .
C17 N7 Ni2 120.8(6) . .
C13 N7 Ni2 120.7(6) . .
C22 N8 C18 119.1(8) . .
C22 N8 Ni2 127.7(7) . .
C18 N8 Ni2 113.2(6) . .
C31 N31 C35 117.1(8) . .
C31 N31 Ni1 127.4(6) . .
C35 N31 Ni1 115.3(6) . .
C36 N32 C40 121.3(8) . .
C36 N32 Ni1 116.4(6) . .
C40 N32 Ni1 119.0(6) . .
C41 N33 H33A 120.0 . .
C41 N33 H33B 120.0 . .
H33A N33 H33B 120.0 . .
C41 N34 N35 115.9(7) . .
C41 N34 Ni1 114.6(6) . .
N35 N34 Ni1 120.7(5) . .
C42 N35 N34 113.3(7) . .
C42 N35 Ni2 113.6(6) . .
N34 N35 Ni2 125.3(6) . .
C42 N36 H36A 120.0 . .
C42 N36 H36B 120.0 . .
H36A N36 H36B 120.0 . .
C47 N37 C43 123.1(8) . .
C47 N37 Ni2 117.6(6) . .
C43 N37 Ni2 118.4(6) . .
C48 N38 C52 118.7(8) . .
C48 N38 Ni2 113.9(5) . .
C52 N38 Ni2 127.4(6) . .
N2 Ni1 N32 166.4(2) . .
N2 Ni1 N31 93.9(3) . .
N32 Ni1 N31 77.1(3) . .
N2 Ni1 N1 77.8(3) . .
N32 Ni1 N1 92.0(3) . .
N31 Ni1 N1 90.7(2) . .
N2 Ni1 N4 75.9(3) . .
N32 Ni1 N4 115.1(3) . .
N31 Ni1 N4 98.4(3) . .
N1 Ni1 N4 152.6(3) . .
N2 Ni1 N34 114.4(3) . .
N32 Ni1 N34 75.4(3) . .
N31 Ni1 N34 151.6(3) . .
N1 Ni1 N34 97.3(3) . .
N4 Ni1 N34 86.8(2) . .
N7 Ni2 N37 169.3(2) . .
N7 Ni2 N38 94.2(3) . .
N37 Ni2 N38 77.9(3) . .
N7 Ni2 N5 76.6(3) . .
N37 Ni2 N5 111.5(3) . .
N38 Ni2 N5 98.4(3) . .
N7 Ni2 N8 78.0(3) . .
N37 Ni2 N8 94.4(3) . .
N38 Ni2 N8 89.0(2) . .
N5 Ni2 N8 154.0(3) . .
N7 Ni2 N35 111.3(3) . .
N37 Ni2 N35 77.1(3) . .
N38 Ni2 N35 154.4(3) . .
N5 Ni2 N35 85.8(2) . .
N8 Ni2 N35 98.3(3) . .
O2 Cl1 O1 109.1(4) . .
O2 Cl1 O3 108.3(4) . .
O1 Cl1 O3 108.1(5) . .
O2 Cl1 O4 111.6(5) . .
O1 Cl1 O4 110.4(5) . .
O3 Cl1 O4 109.4(5) . .
O12 Cl11 O13 111.7(5) . .
O12 Cl11 O14 111.5(5) . .
O13 Cl11 O14 109.4(5) . .
O12 Cl11 O11 107.9(5) . .
O13 Cl11 O11 110.4(5) . .
O14 Cl11 O11 105.7(4) . .
O22 Cl21 O21 113.7(5) . .
O22 Cl21 O24 112.4(4) . .
O21 Cl21 O24 106.3(5) . .
O22 Cl21 O23 111.9(5) . .
O21 Cl21 O23 107.5(5) . .
O24 Cl21 O23 104.6(5) . .
O32 Cl31 O33 115.1(6) . .
O32 Cl31 O34 111.3(6) . .
O33 Cl31 O34 111.3(6) . .
O32 Cl31 O31 106.0(6) . .
O33 Cl31 O31 105.2(6) . .
O34 Cl31 O31 107.3(7) . .

loop_
_geom_bond_atom_site_label_1
_geom_bond_atom_site_label_2
_geom_bond_distance
_geom_bond_site_symmetry_2
C1 N1 1.332(12) .
C1 C2 1.359(13) .
C1 H1 0.9500 .
C2 C3 1.403(13) .
C2 H2 0.9500 .
C3 C4 1.378(13) .
C3 H3 0.9500 .
C4 C5 1.380(13) .
C4 H4 0.9500 .
C5 N1 1.316(12) .
C5 C6 1.470(13) .
C6 N2 1.334(11) .
C6 C7 1.383(12) .
C7 C8 1.328(13) .
C7 H7 0.9500 .
C8 C9 1.392(13) .
C8 H8 0.9500 .
C9 C10 1.371(11) .
C9 H9 0.9500 .
C10 N2 1.318(11) .
C10 C11 1.507(12) .
C11 N4 1.279(10) .
C11 N3 1.304(10) .
C12 N6 1.285(12) .
C12 N5 1.288(11) .
C12 C13 1.487(12) .
C13 C14 1.327(13) .
C13 N7 1.383(12) .
C14 C15 1.406(13) .
C14 H14 0.9500 .
C15 C16 1.386(14) .
C15 H15 0.9500 .
C16 C17 1.376(13) .
C16 H16 0.9500 .
C17 N7 1.350(11) .
C17 C18 1.483(13) .
C18 N8 1.346(12) .
C18 C19 1.355(13) .
C19 C20 1.360(14) .
C19 H19 0.9500 .
C20 C21 1.338(15) .
C20 H20 0.9500 .
C21 C22 1.440(13) .
C21 H21 0.9500 .
C22 N8 1.252(12) .
C22 H22 0.9500 .
C31 N31 1.329(11) .
C31 C32 1.389(13) .
C31 H31 0.9500 .
C32 C33 1.338(12) .
C32 H32 0.9500 .
C33 C34 1.352(13) .
C33 H33 0.9500 .
C34 C35 1.386(13) .
C34 H34 0.9500 .
C35 N31 1.345(11) .
C35 C36 1.471(13) .
C36 N32 1.322(11) .
C36 C37 1.394(13) .
C37 C38 1.395(13) .
C37 H37 0.9500 .
C38 C39 1.388(12) .
C38 H38 0.9500 .
C39 C40 1.364(13) .
C39 H39 0.9500 .
C40 N32 1.325(11) .
C40 C41 1.456(12) .
C41 N34 1.299(11) .
C41 N33 1.325(10) .
C42 N35 1.313(11) .
C42 N36 1.350(11) .
C42 C43 1.456(13) .
C43 N37 1.310(11) .
C43 C44 1.419(13) .
C44 C45 1.362(13) .
C44 H44 0.9500 .
C45 C46 1.328(14) .
C45 H45 0.9500 .
C46 C47 1.415(13) .
C46 H46 0.9500 .
C47 N37 1.288(11) .
C47 C48 1.472(13) .
C48 N38 1.339(11) .
C48 C49 1.342(13) .
C49 C50 1.380(13) .
C49 H49 0.9500 .
C50 C51 1.408(14) .
C50 H50 0.9500 .
C51 C52 1.332(13) .
C51 H51 0.9500 .
C52 N38 1.373(12) .
C52 H52 0.9500 .
N1 Ni1 2.090(8) .
N2 Ni1 1.999(7) .
N3 H3A 0.8800 .
N3 H3B 0.8800 .
N4 N5 1.412(9) .
N4 Ni1 2.108(7) .
N5 Ni2 2.103(7) .
N6 H6A 0.8800 .
N6 H6B 0.8800 .
N7 Ni2 1.946(8) .
N8 Ni2 2.105(7) .
N31 Ni1 2.079(8) .
N32 Ni1 2.009(7) .
N33 H33A 0.8800 .
N33 H33B 0.8800 .
N34 N35 1.389(10) .
N34 Ni1 2.136(7) .
N35 Ni2 2.109(7) .
N36 H36A 0.8800 .
N36 H36B 0.8800 .
N37 Ni2 2.001(8) .
N38 Ni2 2.101(7) .
O1 Cl1 1.414(6) .
O2 Cl1 1.414(6) .
O3 Cl1 1.420(6) .
O4 Cl1 1.423(6) .
O11 Cl11 1.466(7) .
O12 Cl11 1.401(6) .
O13 Cl11 1.415(7) .
O14 Cl11 1.430(6) .
O21 Cl21 1.429(6) .
O22 Cl21 1.355(6) .
O23 Cl21 1.451(7) .
O24 Cl21 1.442(6) .
O31 Cl31 1.448(8) .
O32 Cl31 1.380(7) .
O33 Cl31 1.381(7) .
O34 Cl31 1.408(8) .
